data_4132903
loop_
_publ_author_name
'Yang, Huajun'
'Zhang, Jiaxu'
'Luo, Min'
'Wang, Wei'
'Lin, Haiping'
'Li, Youyong'
'Li, Dongsheng'
'Feng, Pingyun'
'Wu, Tao'

_publ_section_title
;
 The Largest Supertetrahedral Oxychalcogenide Nanocluster and Its Unique
 Assembly.
;
_journal_issue 36
_journal_name_full 'Journal of the American Chemical Society'
_journal_page_first 11189
_journal_page_last 11192
_journal_paper_doi 10.1021/jacs.8b07349
_journal_volume 140
_journal_year 2018
_chemical_formula_sum 'In136 S216'
_chemical_formula_weight 22540.47
_space_group_IT_number 142
_space_group_name_Hall '-I 4bd 2c'
_space_group_name_H-M_alt 'I 41/a c d :2'
_symmetry_cell_setting tetragonal
_symmetry_space_group_name_H-M 'I 41/a c d :2'
_atom_sites_solution_primary direct
_atom_sites_solution_secondary difmap
_audit_creation_method SHELXL-97
_cell_angle_alpha 90.00
_cell_angle_beta 90.00
_cell_angle_gamma 90.00
_cell_formula_units_Z 2
_cell_length_a 29.569(2)
_cell_length_b 29.569(2)
_cell_length_c 54.901(8)
_cell_measurement_reflns_used 4172
_cell_measurement_temperature 296(2)
_cell_measurement_theta_max 20.766
_cell_measurement_theta_min 2.304
_cell_volume 48001(8)
_computing_structure_refinement 'SHELXL-97 (Sheldrick, 1997)'
_computing_structure_solution 'SHELXS-97 (Sheldrick, 1990)'
_diffrn_ambient_temperature 296(2)
_diffrn_measured_fraction_theta_full 0.998
_diffrn_measured_fraction_theta_max 0.998
_diffrn_measurement_device_type 'CCD area detector'
_diffrn_radiation_monochromator graphite
_diffrn_radiation_source 'fine-focus sealed tube'
_diffrn_radiation_type MoK\a
_diffrn_radiation_wavelength 0.71073
_diffrn_reflns_av_R_equivalents 0.1290
_diffrn_reflns_av_sigmaI/netI 0.0646
_diffrn_reflns_limit_h_max 28
_diffrn_reflns_limit_h_min -29
_diffrn_reflns_limit_k_max 29
_diffrn_reflns_limit_k_min -14
_diffrn_reflns_limit_l_max 42
_diffrn_reflns_limit_l_min -54
_diffrn_reflns_number 53624
_diffrn_reflns_theta_full 20.87
_diffrn_reflns_theta_max 20.87
_diffrn_reflns_theta_min 1.22
_exptl_absorpt_coefficient_mu 3.669
_exptl_crystal_colour coreless
_exptl_crystal_density_diffrn 1.559
_exptl_crystal_density_method 'not measured'
_exptl_crystal_description octahedron
_exptl_crystal_F_000 37584
_refine_diff_density_max 3.686
_refine_diff_density_min -3.590
_refine_diff_density_rms 0.582
_refine_ls_extinction_method none
_refine_ls_goodness_of_fit_ref 1.047
_refine_ls_matrix_type full
_refine_ls_number_parameters 200
_refine_ls_number_reflns 6336
_refine_ls_number_restraints 0
_refine_ls_restrained_S_all 1.047
_refine_ls_R_factor_all 0.2039
_refine_ls_R_factor_gt 0.1061
_refine_ls_shift/su_max 0.000
_refine_ls_shift/su_mean 0.000
_refine_ls_structure_factor_coef Fsqd
_refine_ls_weighting_details 'calc w=1/[\s^2^(Fo^2^)+(0.1868P)^2^+9405.5029P] where P=(Fo^2^+2Fc^2^)/3'
_refine_ls_weighting_scheme calc
_refine_ls_wR_factor_gt 0.3201
_refine_ls_wR_factor_ref 0.4106
_reflns_number_gt 3016
_reflns_number_total 6336
_reflns_threshold_expression >2sigma(I)
_cod_data_source_file ja8b07349_si_006.cif
_cod_data_source_block IS-1
_cod_depositor_comments
;
The following automatic conversions were performed:

data item '_symmetry_cell_setting' value 'Tetragonal' was changed to
'tetragonal' in accordance with the
/home/saulius/struct/COD-crude-data/automatic-downloads/DataCite-retrospective/ACS/depositions/lib/dictionaries/cif_core.dic
dictionary named 'cif_core.dic' version 2.4.2 last updated on
2011-04-26.

Automatic conversion script
Id: cif_fix_values 6909 2019-04-08 15:41:33Z antanas 
;
_cod_original_cell_volume 48002(9)
_cod_original_sg_symbol_H-M 'I41/a c d'
_cod_database_code 4132903

loop_
_symmetry_equiv_pos_as_xyz
'x, y, z'
'-x+1/2, -y, z+1/2'
'-y+1/4, x+3/4, z+1/4'
'y+1/4, -x+1/4, z+3/4'
'-x+1/2, y, -z'
'x, -y, -z+1/2'
'y+1/4, x+3/4, -z+3/4'
'-y+1/4, -x+1/4, -z+1/4'
'x+1/2, y+1/2, z+1/2'
'-x+1, -y+1/2, z+1'
'-y+3/4, x+5/4, z+3/4'
'y+3/4, -x+3/4, z+5/4'
'-x+1, y+1/2, -z+1/2'
'x+1/2, -y+1/2, -z+1'
'y+3/4, x+5/4, -z+5/4'
'-y+3/4, -x+3/4, -z+3/4'
'-x, -y, -z'
'x-1/2, y, -z-1/2'
'y-1/4, -x-3/4, -z-1/4'
'-y-1/4, x-1/4, -z-3/4'
'x-1/2, -y, z'
'-x, y, z-1/2'
'-y-1/4, -x-3/4, z-3/4'
'y-1/4, x-1/4, z-1/4'
'-x+1/2, -y+1/2, -z+1/2'
'x, y+1/2, -z'
'y+1/4, -x-1/4, -z+1/4'
'-y+1/4, x+1/4, -z-1/4'
'x, -y+1/2, z+1/2'
'-x+1/2, y+1/2, z'
'-y+1/4, -x-1/4, z-1/4'
'y+1/4, x+1/4, z+1/4'

loop_
_atom_site_label
_atom_site_type_symbol
_atom_site_fract_x
_atom_site_fract_y
_atom_site_fract_z
_atom_site_U_iso_or_equiv
_atom_site_adp_type
_atom_site_occupancy
_atom_site_symmetry_multiplicity
_atom_site_calc_flag
_atom_site_refinement_flags
In1 In 1.01698(9) 0.56133(8) 0.12524(5) 0.0357(8) Uani 1 1 d .
In2 In 0.83036(9) 0.54791(10) 0.22552(5) 0.0435(9) Uani 1 1 d .
In3 In 0.91414(9) 0.64889(9) 0.22720(4) 0.0405(9) Uani 1 1 d .
In4 In 1.00849(11) 0.65783(11) 0.17493(6) 0.0596(10) Uani 1 1 d .
In5 In 1.0000 0.7500 0.22698(6) 0.0358(10) Uani 1 2 d S
In6 In 0.92346(9) 0.55271(9) 0.17558(5) 0.0392(8) Uani 1 1 d .
In7 In 1.00874(13) 0.65717(12) 0.07529(6) 0.0757(12) Uani 1 1 d .
In8 In 0.91668(12) 0.64911(12) 0.12501(6) 0.0716(11) Uani 1 1 d .
In9 In 0.81883(9) 0.63986(9) 0.17520(5) 0.0405(9) Uani 1 1 d .
S10 S 0.8708(3) 0.5952(3) 0.14881(16) 0.035(2) Uani 1 1 d .
S11 S 0.9686(3) 0.6040(3) 0.20212(15) 0.035(2) Uani 1 1 d .
S12 S 1.0542(3) 0.7055(3) 0.20220(15) 0.032(2) Uani 1 1 d .
S14 S 0.9636(3) 0.6024(3) 0.09833(15) 0.031(2) Uani 1 1 d .
S15 S 0.9753(4) 0.5087(3) 0.15083(17) 0.046(3) Uani 1 1 d .
S16 S 0.9585(3) 0.7004(3) 0.14957(15) 0.033(2) Uani 1 1 d .
S17 S 1.0686(4) 0.5162(3) 0.10087(18) 0.050(3) Uani 1 1 d .
S18 S 0.8608(3) 0.6934(3) 0.20201(16) 0.036(2) Uani 1 1 d .
S19 S 1.0623(3) 0.6119(3) 0.15158(15) 0.031(2) Uani 1 1 d .
S20 S 0.8737(4) 0.5978(4) 0.25310(16) 0.050(3) Uani 1 1 d .
S21 S 0.7750(4) 0.5886(4) 0.20002(18) 0.056(3) Uani 1 1 d .
S22 S 0.9576(3) 0.6993(4) 0.25335(16) 0.047(3) Uani 1 1 d .
S23 S 0.7809(5) 0.5000 0.2500 0.049(4) Uani 1 2 d S
S24 S 0.8825(4) 0.5009(3) 0.20143(18) 0.053(3) Uani 1 1 d .

loop_
_atom_site_aniso_label
_atom_site_aniso_U_11
_atom_site_aniso_U_22
_atom_site_aniso_U_33
_atom_site_aniso_U_23
_atom_site_aniso_U_13
_atom_site_aniso_U_12
In1 0.0449(17) 0.0342(16) 0.0281(15) 0.0048(12) 0.0127(13) 0.0004(13)
In2 0.0429(18) 0.0543(19) 0.0332(17) 0.0211(14) 0.0061(13) 0.0012(14)
In3 0.0421(18) 0.0571(19) 0.0223(15) 0.0113(13) 0.0030(13) -0.0031(14)
In4 0.061(2) 0.068(2) 0.050(2) 0.0029(17) 0.0062(16) 0.0001(17)
In5 0.037(2) 0.053(3) 0.018(2) 0.000 0.000 0.000(2)
In6 0.0463(18) 0.0413(17) 0.0300(16) 0.0126(13) 0.0098(13) -0.0025(14)
In7 0.088(3) 0.073(2) 0.066(2) -0.0024(19) 0.008(2) -0.004(2)
In8 0.078(3) 0.075(2) 0.062(2) 0.0055(19) 0.0019(19) 0.001(2)
In9 0.0389(17) 0.0513(19) 0.0312(16) 0.0182(14) -0.0004(13) 0.0014(14)
S10 0.039(6) 0.038(6) 0.029(5) 0.011(4) 0.003(4) -0.008(5)
S11 0.036(6) 0.045(6) 0.026(5) 0.015(5) 0.005(4) -0.001(5)
S12 0.032(6) 0.047(6) 0.019(5) 0.003(4) 0.000(4) -0.001(5)
S14 0.040(6) 0.030(5) 0.022(5) 0.002(4) 0.008(4) -0.002(4)
S15 0.054(7) 0.048(6) 0.035(6) 0.014(5) 0.017(5) 0.001(5)
S16 0.037(6) 0.042(6) 0.020(5) 0.004(4) 0.003(4) 0.002(5)
S17 0.068(8) 0.039(6) 0.042(6) 0.002(5) 0.027(5) 0.005(6)
S18 0.035(6) 0.046(6) 0.027(5) 0.011(4) 0.006(4) 0.003(5)
S19 0.034(6) 0.037(6) 0.023(5) 0.009(4) 0.010(4) 0.005(4)
S20 0.055(7) 0.074(8) 0.019(5) 0.017(5) -0.001(5) -0.007(6)
S21 0.049(7) 0.074(8) 0.045(7) 0.037(6) 0.000(5) 0.002(6)
S22 0.048(6) 0.076(8) 0.016(5) 0.013(5) 0.000(5) 0.005(6)
S23 0.039(9) 0.063(10) 0.046(9) 0.034(8) 0.000 0.000
S24 0.060(8) 0.048(7) 0.050(7) 0.023(6) 0.022(6) 0.006(5)

loop_
_atom_type_symbol
_atom_type_description
_atom_type_scat_dispersion_real
_atom_type_scat_dispersion_imag
_atom_type_scat_source
C C 0.0033 0.0016 'International Tables Vol C Tables 4.2.6.8 and 6.1.1.4'
H H 0.0000 0.0000 'International Tables Vol C Tables 4.2.6.8 and 6.1.1.4'
N N 0.0061 0.0033 'International Tables Vol C Tables 4.2.6.8 and 6.1.1.4'
O O 0.0106 0.0060 'International Tables Vol C Tables 4.2.6.8 and 6.1.1.4'
S S 0.1246 0.1234 'International Tables Vol C Tables 4.2.6.8 and 6.1.1.4'
In In -0.7276 1.3100 'International Tables Vol C Tables 4.2.6.8 and 6.1.1.4'

loop_
_geom_angle_atom_site_label_1
_geom_angle_atom_site_label_2
_geom_angle_atom_site_label_3
_geom_angle
_geom_angle_site_symmetry_1
_geom_angle_site_symmetry_3
S17 In1 S15 106.6(3) . .
S17 In1 S14 109.9(3) . .
S15 In1 S14 109.6(3) . .
S17 In1 S19 108.3(3) . .
S15 In1 S19 108.9(3) . .
S14 In1 S19 113.4(3) . .
S23 In2 S24 110.1(3) . .
S23 In2 S20 108.7(3) . .
S24 In2 S20 110.0(4) . .
S23 In2 S21 101.4(4) . .
S24 In2 S21 112.7(4) . .
S20 In2 S21 113.6(4) . .
S20 In3 S22 107.4(3) . .
S20 In3 S18 110.4(3) . .
S22 In3 S18 109.9(3) . .
S20 In3 S11 108.3(3) . .
S22 In3 S11 108.0(3) . .
S18 In3 S11 112.7(3) . .
S16 In4 S19 112.8(3) . .
S16 In4 S12 113.2(3) . .
S19 In4 S12 106.1(3) . .
S16 In4 S11 113.3(3) . .
S19 In4 S11 105.6(3) . .
S12 In4 S11 105.2(3) . .
S22 In5 S22 107.0(5) . 10_664
S22 In5 S12 108.7(3) . 10_664
S22 In5 S12 109.4(3) 10_664 10_664
S22 In5 S12 109.4(3) . .
S22 In5 S12 108.7(3) 10_664 .
S12 In5 S12 113.5(4) 10_664 .
S24 In6 S15 107.8(4) . .
S24 In6 S10 110.8(3) . .
S15 In6 S10 109.6(3) . .
S24 In6 S11 108.2(3) . .
S15 In6 S11 108.4(3) . .
S10 In6 S11 112.0(3) . .
S16 In7 S14 113.5(3) 20_756 .
S16 In7 S12 112.6(3) 20_756 27_575
S14 In7 S12 105.9(3) . 27_575
S16 In7 S18 114.5(3) 20_756 20_756
S14 In7 S18 104.9(3) . 20_756
S12 In7 S18 104.5(3) 27_575 20_756
S16 In8 S14 113.9(3) . .
S16 In8 S19 112.6(3) . 27_575
S14 In8 S19 106.2(3) . 27_575
S16 In8 S10 113.4(3) . .
S14 In8 S10 105.3(3) . .
S19 In8 S10 104.6(3) 27_575 .
S21 In9 S17 107.7(3) . 27_575
S21 In9 S10 109.1(4) . .
S17 In9 S10 108.6(3) 27_575 .
S21 In9 S18 109.4(3) . .
S17 In9 S18 110.0(4) 27_575 .
S10 In9 S18 111.9(3) . .
In8 S10 In6 107.2(4) . .
In8 S10 In9 107.7(4) . .
In6 S10 In9 108.1(3) . .
In4 S11 In6 107.0(3) . .
In4 S11 In3 107.3(4) . .
In6 S11 In3 107.4(3) . .
In4 S12 In7 104.4(3) . 20_756
In4 S12 In5 106.4(3) . .
In7 S12 In5 107.2(4) 20_756 .
In7 S14 In8 104.2(3) . .
In7 S14 In1 106.6(4) . .
In8 S14 In1 106.3(3) . .
In6 S15 In1 107.5(4) . .
In8 S16 In7 108.7(4) . 27_575
In8 S16 In4 108.5(4) . .
In7 S16 In4 108.9(3) 27_575 .
In1 S17 In9 106.8(4) . 20_756
In7 S18 In3 106.8(4) 27_575 .
In7 S18 In9 106.3(3) 27_575 .
In3 S18 In9 108.0(4) . .
In4 S19 In8 104.3(3) . 20_756
In4 S19 In1 106.7(3) . .
In8 S19 In1 107.6(3) 20_756 .
In3 S20 In2 105.8(3) . .
In9 S21 In2 105.7(4) . .
In3 S22 In5 107.4(3) . .
In2 S23 In2 106.3(5) . 6_565
In6 S24 In2 105.8(4) . .

loop_
_geom_bond_atom_site_label_1
_geom_bond_atom_site_label_2
_geom_bond_distance
_geom_bond_site_symmetry_2
In1 S17 2.428(10) .
In1 S15 2.432(9) .
In1 S14 2.479(9) .
In1 S19 2.476(10) .
In2 S23 2.440(9) .
In2 S24 2.461(11) .
In2 S20 2.471(11) .
In2 S21 2.467(10) .
In3 S20 2.395(10) .
In3 S22 2.435(11) .
In3 S18 2.478(9) .
In3 S11 2.500(10) .
In4 S16 2.388(9) .
In4 S19 2.454(9) .
In4 S12 2.461(9) .
In4 S11 2.479(9) .
In5 S22 2.433(10) .
In5 S22 2.433(10) 10_664
In5 S12 2.481(9) 10_664
In5 S12 2.481(9) .
In6 S24 2.415(10) .
In6 S15 2.427(10) .
In6 S10 2.482(9) .
In6 S11 2.493(10) .
In7 S16 2.382(9) 20_756
In7 S14 2.449(9) .
In7 S12 2.462(9) 27_575
In7 S18 2.476(9) 20_756
In8 S16 2.376(10) .
In8 S14 2.446(9) .
In8 S19 2.460(9) 27_575
In8 S10 2.467(9) .
In9 S21 2.415(10) .
In9 S17 2.445(10) 27_575
In9 S10 2.492(10) .
In9 S18 2.493(10) .
S12 In7 2.462(10) 20_756
S16 In7 2.382(9) 27_575
S17 In9 2.445(10) 20_756
S18 In7 2.476(9) 27_575
S19 In8 2.460(9) 20_756
S23 In2 2.440(9) 6_565
